data_7036862
loop_
_publ_author_name
'Kottalanka, Ravi K.'
'Harinath, A.'
'Rej, Supriya'
'Panda, Tarun K.'

_publ_section_title
;
 Group 1 and group 2 metal complexes supported by a bidentate bulky
 iminopyrrolyl ligand: synthesis, structural diversity, and
 \e-caprolactone polymerization study.
;
_journal_issue 46
_journal_name_full 'Dalton transactions (Cambridge, England : 2003)'
_journal_page_first 19865
_journal_page_last 19879
_journal_paper_doi 10.1039/c5dt03222a
_journal_volume 44
_journal_year 2015
_chemical_formula_moiety 'C39 H42 Mg N2 O2'
_chemical_formula_sum 'C39 H42 Mg N2 O2'
_chemical_formula_weight 595.06
_chemical_name_systematic
;
 ?
;
_space_group_IT_number 2
_symmetry_cell_setting triclinic
_symmetry_space_group_name_Hall '-P 1'
_symmetry_space_group_name_H-M 'P -1'
_atom_sites_solution_hydrogens geom
_atom_sites_solution_primary direct
_atom_sites_solution_secondary difmap
_audit_creation_method SHELXL-97
_audit_update_record
;
2015-08-13 deposited with the CCDC.
2015-10-08 downloaded from the CCDC.
;
_cell_angle_alpha 109.890(4)
_cell_angle_beta 96.251(2)
_cell_angle_gamma 93.303(3)
_cell_formula_units_Z 4
_cell_length_a 9.530(3)
_cell_length_b 17.850(6)
_cell_length_c 20.350(7)
_cell_measurement_temperature 113(2)
_cell_measurement_theta_max 27.00
_cell_measurement_theta_min 3.02
_cell_volume 3219.3(19)
_computing_cell_refinement
'CrysAlisPro, Agilent Technologies,Version 1.171.35.19 (release 27-10-2011CrysAlis171 .NET)(compiled Oct 27'
_computing_data_collection
'CrysAlisPro, Agilent Technologies,Version 1.171.35.19 (release 27-10-2011CrysAlis171 .NET)(compiled Oct 27'
_computing_data_reduction
'CrysAlisPro, Agilent Technologies,Version 1.171.35.19 (release 27-10-2011CrysAlis171 .NET)(compiled Oct 27'
_computing_molecular_graphics 'ORTEP III & Olex 2.1'
_computing_publication_material WinGX
_computing_structure_refinement 'SHELXL-97 (Sheldrick, 2008)'
_computing_structure_solution 'SHELXL-97 (Sheldrick, 2008)'
_diffrn_ambient_temperature 113(2)
_diffrn_measured_fraction_theta_full 0.982
_diffrn_measured_fraction_theta_max 0.982
_diffrn_measurement_device_type 'SuperNova, Dual, Cu at zero, Eos'
_diffrn_radiation_monochromator mirror
_diffrn_radiation_source 'SuperNova (Cu) X-ray Source'
_diffrn_radiation_type MoK\a
_diffrn_radiation_wavelength 0.71075
_diffrn_reflns_av_R_equivalents 0.0333
_diffrn_reflns_av_sigmaI/netI 0.0570
_diffrn_reflns_limit_h_max 12
_diffrn_reflns_limit_h_min -12
_diffrn_reflns_limit_k_max 22
_diffrn_reflns_limit_k_min -21
_diffrn_reflns_limit_l_max 25
_diffrn_reflns_limit_l_min -25
_diffrn_reflns_number 30518
_diffrn_reflns_theta_full 27.00
_diffrn_reflns_theta_max 27.00
_diffrn_reflns_theta_min 3.02
_exptl_absorpt_coefficient_mu 0.092
_exptl_absorpt_correction_T_max 0.9746
_exptl_absorpt_correction_T_min 0.9728
_exptl_absorpt_process_details
'CrysAlisPro, Agilent Technologies,Version 1.171.35.19 (release 27-10-2011 CrysAlis171 .NET)(compiled Oct 27'
_exptl_crystal_density_diffrn 1.228
_exptl_crystal_density_method 'not measured'
_exptl_crystal_F_000 1272
_exptl_crystal_size_max 0.30
_exptl_crystal_size_mid 0.28
_exptl_crystal_size_min 0.28
_refine_diff_density_max 0.906
_refine_diff_density_min -0.526
_refine_diff_density_rms 0.061
_refine_ls_extinction_method none
_refine_ls_goodness_of_fit_ref 1.051
_refine_ls_hydrogen_treatment mixed
_refine_ls_matrix_type full
_refine_ls_number_parameters 793
_refine_ls_number_reflns 13802
_refine_ls_number_restraints 0
_refine_ls_restrained_S_all 1.051
_refine_ls_R_factor_all 0.0988
_refine_ls_R_factor_gt 0.0651
_refine_ls_shift/su_max 0.001
_refine_ls_shift/su_mean 0.000
_refine_ls_structure_factor_coef Fsqd
_refine_ls_weighting_details 'calc w=1/[\s^2^(Fo^2^)+(0.0828P)^2^+1.9830P] where P=(Fo^2^+2Fc^2^)/3'
_refine_ls_weighting_scheme calc
_refine_ls_wR_factor_gt 0.1577
_refine_ls_wR_factor_ref 0.1893
_reflns_number_gt 9172
_reflns_number_total 13802
_reflns_threshold_expression >2\s(I)
_cod_data_source_file c5dt03222a2.cif
_cod_data_source_block 5
_cod_depositor_comments 'Adding full bibliography for 7036858--7036866.cif.'
_cod_original_cell_volume 3219.3(18)
_cod_database_code 7036862

loop_
_symmetry_equiv_pos_as_xyz
'x, y, z'
'-x, -y, -z'

loop_
_atom_site_label
_atom_site_type_symbol
_atom_site_fract_x
_atom_site_fract_y
_atom_site_fract_z
_atom_site_U_iso_or_equiv
_atom_site_adp_type
_atom_site_occupancy
_atom_site_symmetry_multiplicity
_atom_site_calc_flag
_atom_site_refinement_flags
Mg1 Mg 1.60716(9) 1.21044(5) 0.50556(4) 0.0272(2) Uani 1 1 d .
Mg2 Mg 0.38206(8) 0.77766(5) -0.03750(4) 0.0271(2) Uani 1 1 d .
O1 O 1.76725(18) 1.19491(10) 0.43281(9) 0.0324(4) Uani 1 1 d .
O2 O 1.43040(18) 1.23107(11) 0.57057(9) 0.0344(4) Uani 1 1 d .
O3 O 0.56294(19) 0.74196(11) -0.09593(9) 0.0380(4) Uani 1 1 d .
O4 O 0.23256(17) 0.81574(10) 0.03644(9) 0.0316(4) Uani 1 1 d .
N1 N 1.7414(2) 1.30177(12) 0.58117(10) 0.0274(4) Uani 1 1 d .
N2 N 1.55201(19) 1.31043(11) 0.47097(10) 0.0225(4) Uani 1 1 d .
N3 N 0.2460(2) 0.67822(12) -0.10176(10) 0.0270(4) Uani 1 1 d .
N4 N 0.4357(2) 0.69020(12) 0.01649(10) 0.0246(4) Uani 1 1 d .
C1 C 1.8483(3) 1.31698(16) 0.63493(13) 0.0304(5) Uani 1 1 d .
H1 H 1.8767 1.2792 0.6559 0.036 Uiso 1 1 calc R
C2 C 1.9113(3) 1.39527(16) 0.65549(13) 0.0321(6) Uani 1 1 d .
H2 H 1.9886 1.4196 0.6917 0.039 Uiso 1 1 calc R
C3 C 1.8386(3) 1.43125(15) 0.61255(13) 0.0287(5) Uani 1 1 d .
H3 H 1.8561 1.4847 0.6139 0.034 Uiso 1 1 calc R
C4 C 1.7349(2) 1.37230(14) 0.56719(12) 0.0250(5) Uani 1 1 d .
C5 C 1.6367(2) 1.37369(14) 0.50961(12) 0.0246(5) Uani 1 1 d .
H5 H 1.6329 1.4216 0.4992 0.030 Uiso 1 1 calc R
C6 C 1.4561(2) 1.31222(13) 0.40844(12) 0.0226(5) Uani 1 1 d .
C7 C 1.5265(2) 1.36615(14) 0.37356(12) 0.0244(5) Uani 1 1 d .
C8 C 1.4611(3) 1.42848(14) 0.36075(12) 0.0270(5) Uani 1 1 d .
H8 H 1.3698 1.4390 0.3741 0.032 Uiso 1 1 calc R
C9 C 1.5274(3) 1.47575(15) 0.32857(13) 0.0309(5) Uani 1 1 d .
H9 H 1.4811 1.5181 0.3203 0.037 Uiso 1 1 calc R
C10 C 1.6600(3) 1.46143(16) 0.30862(13) 0.0335(6) Uani 1 1 d .
H10 H 1.7045 1.4932 0.2861 0.040 Uiso 1 1 calc R
C11 C 1.7277(3) 1.40003(16) 0.32178(13) 0.0320(6) Uani 1 1 d .
H11 H 1.8193 1.3901 0.3086 0.038 Uiso 1 1 calc R
C12 C 1.6622(3) 1.35307(15) 0.35416(12) 0.0282(5) Uani 1 1 d .
H12 H 1.7099 1.3116 0.3633 0.034 Uiso 1 1 calc R
C13 C 1.3123(2) 1.34051(13) 0.42927(12) 0.0236(5) Uani 1 1 d .
C14 C 1.1931(2) 1.31892(15) 0.37771(13) 0.0288(5) Uani 1 1 d .
H14 H 1.2014 1.2851 0.3311 0.035 Uiso 1 1 calc R
C15 C 1.0630(3) 1.34592(15) 0.39341(14) 0.0331(6) Uani 1 1 d .
H15 H 0.9837 1.3311 0.3574 0.040 Uiso 1 1 calc R
C16 C 1.0480(3) 1.39432(15) 0.46108(14) 0.0339(6) Uani 1 1 d .
H16 H 0.9588 1.4126 0.4720 0.041 Uiso 1 1 calc R
C17 C 1.1649(3) 1.41584(16) 0.51278(14) 0.0359(6) Uani 1 1 d .
H17 H 1.1557 1.4489 0.5595 0.043 Uiso 1 1 calc R
C18 C 1.2961(3) 1.38939(15) 0.49679(13) 0.0312(5) Uani 1 1 d .
H18 H 1.3755 1.4051 0.5327 0.037 Uiso 1 1 calc R
C19 C 1.4267(2) 1.22377(14) 0.35840(12) 0.0241(5) Uani 1 1 d .
C20 C 1.4480(2) 1.19687(15) 0.28788(12) 0.0265(5) Uani 1 1 d .
H20 H 1.4845 1.2335 0.2678 0.032 Uiso 1 1 calc R
C21 C 1.4157(3) 1.11624(15) 0.24670(13) 0.0314(6) Uani 1 1 d .
H21 H 1.4307 1.0983 0.1986 0.038 Uiso 1 1 calc R
C22 C 1.3621(3) 1.06182(15) 0.27490(14) 0.0325(6) Uani 1 1 d .
H22 H 1.3415 1.0068 0.2465 0.039 Uiso 1 1 calc R
C23 C 1.3384(3) 1.08822(15) 0.34504(13) 0.0299(5) Uani 1 1 d .
H23 H 1.3010 1.0516 0.3648 0.036 Uiso 1 1 calc R
C24 C 1.3701(2) 1.16854(14) 0.38574(12) 0.0257(5) Uani 1 1 d .
H24 H 1.3529 1.1865 0.4335 0.031 Uiso 1 1 calc R
C25 C 1.5991(3) 1.08524(16) 0.49828(14) 0.0398(6) Uani 1 1 d .
H25A H 1.5016 1.0644 0.5002 0.048 Uiso 1 1 calc R
H25B H 1.6309 1.0516 0.4539 0.048 Uiso 1 1 calc R
C26 C 1.6961(3) 1.08642(15) 0.55968(14) 0.0362(6) Uani 1 1 d .
C27 C 1.8343(3) 1.06335(17) 0.55526(16) 0.0420(7) Uani 1 1 d .
H27 H 1.8630 1.0402 0.5100 0.050 Uiso 1 1 calc R
C28 C 1.9301(3) 1.07311(18) 0.61449(16) 0.0449(7) Uani 1 1 d .
H28 H 2.0233 1.0580 0.6090 0.054 Uiso 1 1 calc R
C29 C 1.8927(3) 1.10442(18) 0.68152(16) 0.0443(7) Uani 1 1 d .
H29 H 1.9591 1.1116 0.7220 0.053 Uiso 1 1 calc R
C30 C 1.7566(3) 1.12499(17) 0.68801(15) 0.0410(7) Uani 1 1 d .
H30 H 1.7285 1.1458 0.7336 0.049 Uiso 1 1 calc R
C31 C 1.6598(3) 1.11591(16) 0.62905(14) 0.0376(6) Uani 1 1 d .
H31 H 1.5663 1.1299 0.6354 0.045 Uiso 1 1 calc R
C32 C 1.9137(3) 1.19651(16) 0.46311(14) 0.0325(6) Uani 1 1 d .
H32A H 1.9169 1.1790 0.5045 0.039 Uiso 1 1 calc R
H32B H 1.9627 1.2513 0.4784 0.039 Uiso 1 1 calc R
C33 C 1.9836(3) 1.13956(16) 0.40564(14) 0.0374(6) Uani 1 1 d .
H33A H 2.0540 1.1116 0.4255 0.045 Uiso 1 1 calc R
H33B H 2.0313 1.1682 0.3789 0.045 Uiso 1 1 calc R
C34 C 1.8594(3) 1.08095(16) 0.35897(14) 0.0370(6) Uani 1 1 d .
H34A H 1.8798 1.0567 0.3099 0.044 Uiso 1 1 calc R
H34B H 1.8366 1.0379 0.3776 0.044 Uiso 1 1 calc R
C35 C 1.7407(3) 1.13383(16) 0.36292(13) 0.0340(6) Uani 1 1 d .
H35A H 1.7406 1.1586 0.3261 0.041 Uiso 1 1 calc R
H35B H 1.6478 1.1024 0.3561 0.041 Uiso 1 1 calc R
C36 C 1.2963(3) 1.1845(2) 0.56170(17) 0.0617(10) Uani 1 1 d .
H36A H 1.3110 1.1276 0.5526 0.074 Uiso 1 1 calc R
H36B H 1.2327 1.1879 0.5212 0.074 Uiso 1 1 calc R
C37 C 1.2330(4) 1.2173(3) 0.6270(2) 0.0837(14) Uani 1 1 d .
H37A H 1.2560 1.1872 0.6589 0.100 Uiso 1 1 calc R
H37B H 1.1286 1.2149 0.6165 0.100 Uiso 1 1 calc R
C38 C 1.2970(3) 1.3014(2) 0.65908(19) 0.0570(9) Uani 1 1 d .
H38A H 1.3026 1.3205 0.7111 0.068 Uiso 1 1 calc R
H38B H 1.2418 1.3372 0.6408 0.068 Uiso 1 1 calc R
C39 C 1.4432(3) 1.29767(17) 0.63667(15) 0.0430(7) Uani 1 1 d .
H39A H 1.4752 1.3482 0.6302 0.052 Uiso 1 1 calc R
H39B H 1.5124 1.2889 0.6726 0.052 Uiso 1 1 calc R
C40 C 0.1413(3) 0.65300(16) -0.15711(13) 0.0308(5) Uani 1 1 d .
H40 H 0.1109 0.6841 -0.1847 0.037 Uiso 1 1 calc R
C41 C 0.0835(3) 0.57497(16) -0.16854(13) 0.0328(6) Uani 1 1 d .
H41 H 0.0086 0.5446 -0.2041 0.039 Uiso 1 1 calc R
C42 C 0.1572(3) 0.55073(15) -0.11762(13) 0.0321(6) Uani 1 1 d .
H42 H 0.1431 0.5004 -0.1117 0.039 Uiso 1 1 calc R
C43 C 0.2561(2) 0.61516(14) -0.07694(12) 0.0262(5) Uani 1 1 d .
C44 C 0.3531(2) 0.62415(14) -0.01578(12) 0.0265(5) Uani 1 1 d .
H44 H 0.3578 0.5812 0.0018 0.032 Uiso 1 1 calc R
C45 C 0.5330(2) 0.69649(14) 0.08106(12) 0.0243(5) Uani 1 1 d .
C46 C 0.6749(2) 0.66353(14) 0.06121(13) 0.0269(5) Uani 1 1 d .
C47 C 0.6835(3) 0.60328(16) -0.00242(14) 0.0336(6) Uani 1 1 d .
H47 H 0.6004 0.5823 -0.0357 0.040 Uiso 1 1 calc R
C48 C 0.8122(3) 0.57295(17) -0.01836(15) 0.0399(7) Uani 1 1 d .
H48 H 0.8161 0.5321 -0.0624 0.048 Uiso 1 1 calc R
C49 C 0.9336(3) 0.60190(17) 0.02947(16) 0.0401(7) Uani 1 1 d .
H49 H 1.0214 0.5814 0.0187 0.048 Uiso 1 1 calc R
C50 C 0.9260(3) 0.66105(17) 0.09317(17) 0.0416(7) Uani 1 1 d .
H50 H 1.0091 0.6812 0.1265 0.050 Uiso 1 1 calc R
C51 C 0.7981(3) 0.69158(16) 0.10917(15) 0.0342(6) Uani 1 1 d .
H51 H 0.7948 0.7321 0.1535 0.041 Uiso 1 1 calc R
C52 C 0.5664(2) 0.78762(14) 0.12317(12) 0.0260(5) Uani 1 1 d .
C53 C 0.6122(2) 0.83668(14) 0.08741(13) 0.0276(5) Uani 1 1 d .
H53 H 0.6199 0.8134 0.0386 0.033 Uiso 1 1 calc R
C54 C 0.6466(3) 0.91830(15) 0.12104(14) 0.0328(6) Uani 1 1 d .
H54 H 0.6756 0.9506 0.0953 0.039 Uiso 1 1 calc R
C55 C 0.6385(3) 0.95252(16) 0.19267(14) 0.0368(6) Uani 1 1 d .
H55 H 0.6618 1.0085 0.2163 0.044 Uiso 1 1 calc R
C56 C 0.5963(3) 0.90485(16) 0.22943(14) 0.0359(6) Uani 1 1 d .
H56 H 0.5915 0.9283 0.2785 0.043 Uiso 1 1 calc R
C57 C 0.5605(3) 0.82258(15) 0.19535(13) 0.0309(5) Uani 1 1 d .
H57 H 0.5321 0.7904 0.2213 0.037 Uiso 1 1 calc R
C58 C 0.4646(2) 0.65330(14) 0.12495(12) 0.0262(5) Uani 1 1 d .
C59 C 0.3343(3) 0.67457(15) 0.14765(13) 0.0306(5) Uani 1 1 d .
H59 H 0.2890 0.7144 0.1345 0.037 Uiso 1 1 calc R
C60 C 0.2702(3) 0.63873(16) 0.18888(13) 0.0341(6) Uani 1 1 d .
H60 H 0.1828 0.6549 0.2046 0.041 Uiso 1 1 calc R
C61 C 0.3334(3) 0.57915(16) 0.20729(13) 0.0352(6) Uani 1 1 d .
H61 H 0.2902 0.5548 0.2359 0.042 Uiso 1 1 calc R
C62 C 0.4593(3) 0.55574(16) 0.18355(13) 0.0331(6) Uani 1 1 d .
H62 H 0.5017 0.5140 0.1948 0.040 Uiso 1 1 calc R
C63 C 0.5253(3) 0.59282(15) 0.14308(12) 0.0297(5) Uani 1 1 d .
H63 H 0.6129 0.5765 0.1277 0.036 Uiso 1 1 calc R
C64 C 0.3893(3) 0.89104(17) -0.05917(15) 0.0402(7) Uani 1 1 d .
H64A H 0.4012 0.9374 -0.0145 0.048 Uiso 1 1 calc R
H64B H 0.4695 0.8952 -0.0852 0.048 Uiso 1 1 calc R
C65 C 0.2546(3) 0.88946(15) -0.10167(14) 0.0321(6) Uani 1 1 d .
C66 C 0.1404(3) 0.92960(17) -0.07347(16) 0.0416(7) Uani 1 1 d .
H66 H 0.1527 0.9618 -0.0249 0.050 Uiso 1 1 calc R
C67 C 0.0109(3) 0.92423(19) -0.11344(19) 0.0512(8) Uani 1 1 d .
H67 H -0.0631 0.9523 -0.0917 0.061 Uiso 1 1 calc R
C68 C -0.0126(3) 0.8790(2) -0.1841(2) 0.0547(9) Uani 1 1 d .
H68 H -0.1019 0.8754 -0.2114 0.066 Uiso 1 1 calc R
C69 C 0.0970(3) 0.83869(18) -0.21442(16) 0.0453(7) Uani 1 1 d .
H69 H 0.0831 0.8073 -0.2632 0.054 Uiso 1 1 calc R
C70 C 0.2269(3) 0.84373(17) -0.17430(14) 0.0382(6) Uani 1 1 d .
H70 H 0.3000 0.8153 -0.1966 0.046 Uiso 1 1 calc R
C71 C 0.5537(3) 0.66642(16) -0.15330(14) 0.0368(6) Uani 1 1 d .
H71A H 0.4889 0.6673 -0.1945 0.044 Uiso 1 1 calc R
H71B H 0.5175 0.6222 -0.1387 0.044 Uiso 1 1 calc R
C72 C 0.7027(3) 0.65519(19) -0.17180(16) 0.0455(7) Uani 1 1 d .
H72A H 0.7399 0.6100 -0.1601 0.055 Uiso 1 1 calc R
H72B H 0.7048 0.6451 -0.2226 0.055 Uiso 1 1 calc R
C73 C 0.7851(4) 0.7314(2) -0.1282(3) 0.1013(19) Uani 1 1 d .
H73A H 0.8541 0.7224 -0.0923 0.122 Uiso 1 1 calc R
H73B H 0.8387 0.7525 -0.1583 0.122 Uiso 1 1 calc R
C74 C 0.6942(3) 0.7875(2) -0.09461(17) 0.0560(9) Uani 1 1 d .
H74A H 0.6773 0.8253 -0.1200 0.067 Uiso 1 1 calc R
H74B H 0.7364 0.8184 -0.0454 0.067 Uiso 1 1 calc R
C75 C 0.0826(3) 0.79275(16) 0.01057(14) 0.0334(6) Uani 1 1 d .
H75A H 0.0564 0.7370 0.0073 0.040 Uiso 1 1 calc R
H75B H 0.0603 0.7965 -0.0368 0.040 Uiso 1 1 calc R
C76 C 0.0024(3) 0.85010(17) 0.06273(14) 0.0368(6) Uani 1 1 d .
H76A H -0.0828 0.8219 0.0709 0.044 Uiso 1 1 calc R
H76B H -0.0268 0.8936 0.0460 0.044 Uiso 1 1 calc R
C77 C 0.1099(3) 0.88250(17) 0.12909(14) 0.0378(6) Uani 1 1 d .
H77A H 0.0906 0.9363 0.1595 0.045 Uiso 1 1 calc R
H77B H 0.1105 0.8461 0.1565 0.045 Uiso 1 1 calc R
C78 C 0.2477(3) 0.88599(16) 0.09955(13) 0.0349(6) Uani 1 1 d .
H78A H 0.2620 0.9354 0.0882 0.042 Uiso 1 1 calc R
H78B H 0.3291 0.8845 0.1336 0.042 Uiso 1 1 calc R

loop_
_atom_site_aniso_label
_atom_site_aniso_U_11
_atom_site_aniso_U_22
_atom_site_aniso_U_33
_atom_site_aniso_U_23
_atom_site_aniso_U_13
_atom_site_aniso_U_12
Mg1 0.0274(4) 0.0252(4) 0.0294(4) 0.0112(3) 0.0007(3) 0.0013(3)
Mg2 0.0251(4) 0.0272(4) 0.0281(4) 0.0097(3) 0.0018(3) 0.0000(3)
O1 0.0261(9) 0.0322(10) 0.0340(9) 0.0057(8) 0.0015(7) 0.0060(7)
O2 0.0305(10) 0.0398(11) 0.0314(9) 0.0124(8) 0.0023(7) -0.0047(8)
O3 0.0323(10) 0.0386(11) 0.0344(10) 0.0020(8) 0.0094(8) -0.0079(8)
O4 0.0254(9) 0.0325(10) 0.0317(9) 0.0049(8) 0.0021(7) 0.0054(7)
N1 0.0247(10) 0.0310(11) 0.0275(10) 0.0119(9) 0.0013(8) 0.0042(8)
N2 0.0218(10) 0.0218(10) 0.0234(9) 0.0074(8) 0.0027(7) 0.0032(8)
N3 0.0255(10) 0.0297(11) 0.0244(10) 0.0080(9) 0.0027(8) 0.0017(8)
N4 0.0217(10) 0.0247(10) 0.0258(10) 0.0069(8) 0.0030(8) 0.0023(8)
C1 0.0266(13) 0.0364(14) 0.0276(12) 0.0107(11) 0.0010(10) 0.0062(11)
C2 0.0249(13) 0.0356(15) 0.0282(12) 0.0028(11) -0.0004(10) 0.0020(11)
C3 0.0262(12) 0.0251(13) 0.0317(13) 0.0059(10) 0.0043(10) 0.0017(10)
C4 0.0226(12) 0.0238(12) 0.0263(12) 0.0060(10) 0.0029(9) 0.0021(9)
C5 0.0249(12) 0.0218(12) 0.0280(12) 0.0085(10) 0.0072(9) 0.0048(9)
C6 0.0210(11) 0.0213(12) 0.0258(11) 0.0082(9) 0.0030(9) 0.0047(9)
C7 0.0250(12) 0.0252(12) 0.0223(11) 0.0073(9) 0.0032(9) 0.0033(9)
C8 0.0284(13) 0.0257(13) 0.0262(12) 0.0076(10) 0.0037(9) 0.0063(10)
C9 0.0365(14) 0.0277(13) 0.0306(13) 0.0136(11) 0.0023(10) 0.0044(11)
C10 0.0355(14) 0.0342(14) 0.0323(13) 0.0157(11) 0.0020(11) -0.0052(11)
C11 0.0255(13) 0.0411(15) 0.0306(13) 0.0147(12) 0.0040(10) 0.0002(11)
C12 0.0262(12) 0.0308(13) 0.0293(12) 0.0127(11) 0.0031(10) 0.0057(10)
C13 0.0212(11) 0.0209(12) 0.0302(12) 0.0097(10) 0.0054(9) 0.0046(9)
C14 0.0252(12) 0.0275(13) 0.0307(12) 0.0067(10) 0.0019(10) 0.0055(10)
C15 0.0244(13) 0.0315(14) 0.0408(14) 0.0094(12) 0.0029(10) 0.0054(10)
C16 0.0257(13) 0.0307(14) 0.0473(15) 0.0125(12) 0.0137(11) 0.0086(11)
C17 0.0347(15) 0.0353(15) 0.0361(14) 0.0071(12) 0.0119(11) 0.0102(12)
C18 0.0287(13) 0.0307(14) 0.0316(13) 0.0073(11) 0.0040(10) 0.0045(10)
C19 0.0183(11) 0.0268(13) 0.0263(11) 0.0076(10) 0.0017(9) 0.0067(9)
C20 0.0240(12) 0.0289(13) 0.0269(12) 0.0099(10) 0.0020(9) 0.0078(10)
C21 0.0292(13) 0.0336(14) 0.0264(12) 0.0035(11) 0.0019(10) 0.0090(11)
C22 0.0279(13) 0.0272(13) 0.0370(14) 0.0057(11) -0.0022(10) 0.0060(10)
C23 0.0274(13) 0.0251(13) 0.0360(13) 0.0092(11) 0.0039(10) 0.0026(10)
C24 0.0232(12) 0.0279(13) 0.0256(11) 0.0086(10) 0.0022(9) 0.0048(10)
C25 0.0533(18) 0.0294(15) 0.0372(15) 0.0134(12) 0.0043(13) 0.0003(13)
C26 0.0495(17) 0.0205(13) 0.0423(15) 0.0143(11) 0.0110(12) 0.0026(11)
C27 0.0578(19) 0.0330(15) 0.0441(16) 0.0196(13) 0.0197(14) 0.0133(13)
C28 0.0465(17) 0.0414(17) 0.0583(19) 0.0278(15) 0.0159(14) 0.0154(14)
C29 0.0455(17) 0.0435(17) 0.0494(17) 0.0246(14) 0.0021(13) 0.0049(14)
C30 0.0476(17) 0.0416(17) 0.0407(15) 0.0214(13) 0.0097(13) 0.0097(13)
C31 0.0433(16) 0.0326(15) 0.0409(15) 0.0160(12) 0.0093(12) 0.0090(12)
C32 0.0251(13) 0.0346(15) 0.0381(14) 0.0141(12) 0.0015(10) 0.0016(11)
C33 0.0274(14) 0.0390(16) 0.0438(15) 0.0120(13) 0.0026(11) 0.0058(11)
C34 0.0332(14) 0.0357(15) 0.0373(14) 0.0072(12) 0.0001(11) 0.0087(12)
C35 0.0293(13) 0.0396(15) 0.0312(13) 0.0089(12) 0.0048(10) 0.0087(11)
C36 0.0391(18) 0.081(3) 0.0476(18) 0.0055(18) 0.0087(14) -0.0277(17)
C37 0.053(2) 0.089(3) 0.088(3) 0.002(2) 0.027(2) -0.017(2)
C38 0.0453(19) 0.063(2) 0.058(2) 0.0120(17) 0.0182(15) 0.0025(16)
C39 0.0439(17) 0.0377(16) 0.0416(16) 0.0053(13) 0.0120(13) -0.0003(13)
C40 0.0271(13) 0.0360(15) 0.0256(12) 0.0066(11) 0.0017(10) 0.0022(11)
C41 0.0265(13) 0.0349(14) 0.0278(12) 0.0017(11) -0.0005(10) -0.0049(11)
C42 0.0320(14) 0.0263(13) 0.0348(13) 0.0068(11) 0.0054(11) -0.0006(11)
C43 0.0243(12) 0.0261(13) 0.0269(12) 0.0069(10) 0.0058(9) 0.0014(10)
C44 0.0261(12) 0.0244(13) 0.0294(12) 0.0089(10) 0.0063(9) 0.0033(10)
C45 0.0207(11) 0.0247(12) 0.0272(12) 0.0085(10) 0.0030(9) 0.0038(9)
C46 0.0242(12) 0.0251(13) 0.0350(13) 0.0134(10) 0.0077(10) 0.0062(10)
C47 0.0343(14) 0.0335(15) 0.0354(14) 0.0129(12) 0.0085(11) 0.0105(11)
C48 0.0450(17) 0.0402(16) 0.0416(15) 0.0172(13) 0.0198(13) 0.0171(13)
C49 0.0291(14) 0.0387(16) 0.0630(19) 0.0245(14) 0.0221(13) 0.0144(12)
C50 0.0253(14) 0.0393(16) 0.0652(19) 0.0243(15) 0.0064(13) 0.0056(12)
C51 0.0247(13) 0.0327(14) 0.0443(15) 0.0117(12) 0.0050(11) 0.0063(11)
C52 0.0211(12) 0.0271(13) 0.0288(12) 0.0090(10) 0.0007(9) 0.0044(9)
C53 0.0215(12) 0.0285(13) 0.0322(13) 0.0101(10) 0.0027(9) 0.0025(10)
C54 0.0263(13) 0.0297(14) 0.0425(15) 0.0137(12) 0.0029(11) 0.0012(10)
C55 0.0323(14) 0.0279(14) 0.0423(15) 0.0042(12) -0.0006(11) 0.0009(11)
C56 0.0361(15) 0.0352(15) 0.0309(13) 0.0056(11) -0.0002(11) 0.0068(12)
C57 0.0293(13) 0.0328(14) 0.0307(13) 0.0111(11) 0.0029(10) 0.0059(11)
C58 0.0239(12) 0.0278(13) 0.0265(12) 0.0091(10) 0.0029(9) 0.0021(10)
C59 0.0264(13) 0.0335(14) 0.0335(13) 0.0140(11) 0.0031(10) 0.0051(10)
C60 0.0263(13) 0.0453(16) 0.0324(13) 0.0157(12) 0.0046(10) 0.0032(11)
C61 0.0352(14) 0.0418(16) 0.0305(13) 0.0156(12) 0.0056(11) -0.0019(12)
C62 0.0408(15) 0.0308(14) 0.0306(13) 0.0142(11) 0.0055(11) 0.0038(11)
C63 0.0303(13) 0.0294(14) 0.0281(12) 0.0082(10) 0.0032(10) 0.0054(10)
C64 0.0418(16) 0.0374(16) 0.0449(16) 0.0220(13) 0.0003(12) -0.0044(12)
C65 0.0371(14) 0.0247(13) 0.0394(14) 0.0169(11) 0.0083(11) 0.0012(11)
C66 0.0525(18) 0.0340(15) 0.0474(16) 0.0210(13) 0.0197(14) 0.0101(13)
C67 0.0450(18) 0.0509(19) 0.074(2) 0.0364(18) 0.0202(16) 0.0191(15)
C68 0.0394(18) 0.060(2) 0.077(2) 0.043(2) -0.0014(16) 0.0027(15)
C69 0.0499(18) 0.0484(18) 0.0402(16) 0.0222(14) -0.0002(13) -0.0036(14)
C70 0.0394(16) 0.0393(16) 0.0403(15) 0.0178(13) 0.0104(12) 0.0056(12)
C71 0.0319(14) 0.0374(15) 0.0357(14) 0.0055(12) 0.0068(11) 0.0005(12)
C72 0.0360(16) 0.0539(19) 0.0432(16) 0.0104(14) 0.0129(12) 0.0046(14)
C73 0.038(2) 0.044(2) 0.197(5) 0.005(3) 0.040(3) -0.0028(17)
C74 0.0402(17) 0.061(2) 0.0507(18) 0.0005(16) 0.0140(14) -0.0189(15)
C75 0.0249(13) 0.0350(15) 0.0384(14) 0.0113(12) 0.0032(10) -0.0005(11)
C76 0.0272(14) 0.0409(16) 0.0433(15) 0.0155(13) 0.0058(11) 0.0053(11)
C77 0.0397(16) 0.0413(16) 0.0337(14) 0.0129(12) 0.0060(11) 0.0129(12)
C78 0.0319(14) 0.0361(15) 0.0301(13) 0.0044(11) -0.0007(10) 0.0056(11)

loop_
_atom_type_symbol
_atom_type_description
_atom_type_scat_dispersion_real
_atom_type_scat_dispersion_imag
_atom_type_scat_source
C C 0.0033 0.0016 'International Tables Vol C Tables 4.2.6.8 and 6.1.1.4'
H H 0.0000 0.0000 'International Tables Vol C Tables 4.2.6.8 and 6.1.1.4'
Mg Mg 0.0486 0.0363 'International Tables Vol C Tables 4.2.6.8 and 6.1.1.4'
N N 0.0061 0.0033 'International Tables Vol C Tables 4.2.6.8 and 6.1.1.4'
O O 0.0106 0.0060 'International Tables Vol C Tables 4.2.6.8 and 6.1.1.4'

loop_
_geom_angle_atom_site_label_1
_geom_angle_atom_site_label_2
_geom_angle_atom_site_label_3
_geom_angle
N1 Mg1 C25 123.72(10)
N1 Mg1 N2 80.98(8)
C25 Mg1 N2 155.19(10)
N1 Mg1 O1 89.79(8)
C25 Mg1 O1 92.51(10)
N2 Mg1 O1 84.74(7)
N1 Mg1 O2 92.71(8)
C25 Mg1 O2 91.13(10)
N2 Mg1 O2 89.68(7)
O1 Mg1 O2 173.46(7)
N1 Mg1 C4 26.98(7)
C25 Mg1 C4 150.34(10)
N2 Mg1 C4 54.12(7)
O1 Mg1 C4 85.21(7)
O2 Mg1 C4 94.29(7)
N3 Mg2 O4 92.57(8)
N3 Mg2 O3 94.31(8)
O4 Mg2 O3 169.55(8)
N3 Mg2 C64 120.93(10)
O4 Mg2 C64 92.84(10)
O3 Mg2 C64 90.36(10)
N3 Mg2 N4 80.08(8)
O4 Mg2 N4 85.87(7)
O3 Mg2 N4 87.58(8)
C64 Mg2 N4 158.99(10)
C35 O1 C32 109.22(18)
C35 O1 Mg1 120.52(15)
C32 O1 Mg1 116.31(14)
C36 O2 C39 108.1(2)
C36 O2 Mg1 130.92(17)
C39 O2 Mg1 120.81(15)
C71 O3 C74 107.9(2)
C71 O3 Mg2 120.98(15)
C74 O3 Mg2 130.42(17)
C78 O4 C75 108.87(18)
C78 O4 Mg2 127.95(15)
C75 O4 Mg2 118.06(14)
C1 N1 C4 105.8(2)
C1 N1 Mg1 143.14(18)
C4 N1 Mg1 110.34(15)
C5 N2 C6 120.02(19)
C5 N2 Mg1 108.06(15)
C6 N2 Mg1 131.19(14)
C40 N3 C43 105.7(2)
C40 N3 Mg2 143.12(18)
C43 N3 Mg2 110.90(15)
C44 N4 C45 118.5(2)
C44 N4 Mg2 108.01(15)
C45 N4 Mg2 133.28(15)
N1 C1 C2 111.2(2)
N1 C1 H1 124.4
C2 C1 H1 124.4
C1 C2 C3 106.8(2)
C1 C2 H2 126.6
C3 C2 H2 126.6
C2 C3 C4 105.9(2)
C2 C3 H3 127.1
C4 C3 H3 127.1
N1 C4 C3 110.4(2)
N1 C4 C5 119.0(2)
C3 C4 C5 130.4(2)
N1 C4 Mg1 42.69(11)
C3 C4 Mg1 152.38(17)
C5 C4 Mg1 76.42(13)
N2 C5 C4 121.2(2)
N2 C5 H5 119.4
C4 C5 H5 119.4
N2 C6 C13 110.99(18)
N2 C6 C7 110.79(18)
C13 C6 C7 110.48(18)
N2 C6 C19 105.18(17)
C13 C6 C19 107.00(18)
C7 C6 C19 112.24(18)
C8 C7 C12 118.0(2)
C8 C7 C6 122.6(2)
C12 C7 C6 119.4(2)
C7 C8 C9 121.1(2)
C7 C8 H8 119.5
C9 C8 H8 119.5
C10 C9 C8 120.4(2)
C10 C9 H9 119.8
C8 C9 H9 119.8
C9 C10 C11 119.3(2)
C9 C10 H10 120.3
C11 C10 H10 120.3
C12 C11 C10 120.4(2)
C12 C11 H11 119.8
C10 C11 H11 119.8
C11 C12 C7 120.8(2)
C11 C12 H12 119.6
C7 C12 H12 119.6
C18 C13 C14 117.8(2)
C18 C13 C6 122.9(2)
C14 C13 C6 119.2(2)
C15 C14 C13 121.2(2)
C15 C14 H14 119.4
C13 C14 H14 119.4
C16 C15 C14 120.4(2)
C16 C15 H15 119.8
C14 C15 H15 119.8
C15 C16 C17 119.1(2)
C15 C16 H16 120.5
C17 C16 H16 120.5
C16 C17 C18 120.5(2)
C16 C17 H17 119.7
C18 C17 H17 119.7
C13 C18 C17 121.0(2)
C13 C18 H18 119.5
C17 C18 H18 119.5
C20 C19 C24 118.4(2)
C20 C19 C6 124.3(2)
C24 C19 C6 117.2(2)
C19 C20 C21 120.0(2)
C19 C20 H20 120.0
C21 C20 H20 120.0
C22 C21 C20 120.9(2)
C22 C21 H21 119.6
C20 C21 H21 119.6
C21 C22 C23 119.6(2)
C21 C22 H22 120.2
C23 C22 H22 120.2
C24 C23 C22 119.4(2)
C24 C23 H23 120.3
C22 C23 H23 120.3
C23 C24 C19 121.7(2)
C23 C24 H24 119.2
C19 C24 H24 119.2
C26 C25 Mg1 104.34(17)
C26 C25 H25A 110.9
Mg1 C25 H25A 110.9
C26 C25 H25B 110.9
Mg1 C25 H25B 110.9
H25A C25 H25B 108.9
C27 C26 C31 114.9(3)
C27 C26 C25 123.0(3)
C31 C26 C25 122.0(3)
C28 C27 C26 122.4(3)
C28 C27 H27 118.8
C26 C27 H27 118.8
C29 C28 C27 121.2(3)
C29 C28 H28 119.4
C27 C28 H28 119.4
C30 C29 C28 118.2(3)
C30 C29 H29 120.9
C28 C29 H29 120.9
C29 C30 C31 121.1(3)
C29 C30 H30 119.4
C31 C30 H30 119.4
C30 C31 C26 122.1(3)
C30 C31 H31 118.9
C26 C31 H31 118.9
O1 C32 C33 106.3(2)
O1 C32 H32A 110.5
C33 C32 H32A 110.5
O1 C32 H32B 110.5
C33 C32 H32B 110.5
H32A C32 H32B 108.7
C32 C33 C34 103.2(2)
C32 C33 H33A 111.1
C34 C33 H33A 111.1
C32 C33 H33B 111.1
C34 C33 H33B 111.1
H33A C33 H33B 109.1
C35 C34 C33 102.5(2)
C35 C34 H34A 111.3
C33 C34 H34A 111.3
C35 C34 H34B 111.3
C33 C34 H34B 111.3
H34A C34 H34B 109.2
O1 C35 C34 105.9(2)
O1 C35 H35A 110.5
C34 C35 H35A 110.5
O1 C35 H35B 110.5
C34 C35 H35B 110.5
H35A C35 H35B 108.7
O2 C36 C37 107.7(3)
O2 C36 H36A 110.2
C37 C36 H36A 110.2
O2 C36 H36B 110.2
C37 C36 H36B 110.2
H36A C36 H36B 108.5
C36 C37 C38 104.8(3)
C36 C37 H37A 110.8
C38 C37 H37A 110.8
C36 C37 H37B 110.8
C38 C37 H37B 110.8
H37A C37 H37B 108.9
C37 C38 C39 103.2(3)
C37 C38 H38A 111.1
C39 C38 H38A 111.1
C37 C38 H38B 111.1
C39 C38 H38B 111.1
H38A C38 H38B 109.1
O2 C39 C38 105.9(2)
O2 C39 H39A 110.5
C38 C39 H39A 110.5
O2 C39 H39B 110.5
C38 C39 H39B 110.5
H39A C39 H39B 108.7
N3 C40 C41 111.2(2)
N3 C40 H40 124.4
C41 C40 H40 124.4
C42 C41 C40 106.5(2)
C42 C41 H41 126.8
C40 C41 H41 126.8
C41 C42 C43 106.3(2)
C41 C42 H42 126.8
C43 C42 H42 126.8
N3 C43 C42 110.3(2)
N3 C43 C44 119.8(2)
C42 C43 C44 129.8(2)
N4 C44 C43 121.1(2)
N4 C44 H44 119.5
C43 C44 H44 119.5
N4 C45 C58 111.60(18)
N4 C45 C46 110.49(18)
C58 C45 C46 110.70(19)
N4 C45 C52 105.62(18)
C58 C45 C52 111.17(19)
C46 C45 C52 107.06(18)
C47 C46 C51 117.9(2)
C47 C46 C45 122.1(2)
C51 C46 C45 119.9(2)
C46 C47 C48 121.1(3)
C46 C47 H47 119.5
C48 C47 H47 119.5
C49 C48 C47 120.3(3)
C49 C48 H48 119.8
C47 C48 H48 119.8
C48 C49 C50 119.1(2)
C48 C49 H49 120.5
C50 C49 H49 120.5
C49 C50 C51 120.8(3)
C49 C50 H50 119.6
C51 C50 H50 119.6
C50 C51 C46 120.8(3)
C50 C51 H51 119.6
C46 C51 H51 119.6
C53 C52 C57 118.1(2)
C53 C52 C45 117.9(2)
C57 C52 C45 123.9(2)
C54 C53 C52 121.8(2)
C54 C53 H53 119.1
C52 C53 H53 119.1
C53 C54 C55 119.5(2)
C53 C54 H54 120.3
C55 C54 H54 120.3
C56 C55 C54 119.7(2)
C56 C55 H55 120.2
C54 C55 H55 120.2
C55 C56 C57 120.8(2)
C55 C56 H56 119.6
C57 C56 H56 119.6
C52 C57 C56 120.1(2)
C52 C57 H57 120.0
C56 C57 H57 120.0
C63 C58 C59 117.7(2)
C63 C58 C45 123.1(2)
C59 C58 C45 119.2(2)
C60 C59 C58 121.3(2)
C60 C59 H59 119.3
C58 C59 H59 119.3
C59 C60 C61 120.1(2)
C59 C60 H60 119.9
C61 C60 H60 119.9
C62 C61 C60 119.3(2)
C62 C61 H61 120.4
C60 C61 H61 120.4
C61 C62 C63 120.6(2)
C61 C62 H62 119.7
C63 C62 H62 119.7
C58 C63 C62 120.9(2)
C58 C63 H63 119.5
C62 C63 H63 119.5
C65 C64 Mg2 106.58(17)
C65 C64 H64A 110.4
Mg2 C64 H64A 110.4
C65 C64 H64B 110.4
Mg2 C64 H64B 110.4
H64A C64 H64B 108.6
C66 C65 C70 114.6(3)
C66 C65 C64 123.3(3)
C70 C65 C64 122.1(2)
C67 C66 C65 122.8(3)
C67 C66 H66 118.6
C65 C66 H66 118.6
C68 C67 C66 121.2(3)
C68 C67 H67 119.4
C66 C67 H67 119.4
C67 C68 C69 118.3(3)
C67 C68 H68 120.9
C69 C68 H68 120.9
C68 C69 C70 120.7(3)
C68 C69 H69 119.7
C70 C69 H69 119.7
C69 C70 C65 122.6(3)
C69 C70 H70 118.7
C65 C70 H70 118.7
O3 C71 C72 106.4(2)
O3 C71 H71A 110.4
C72 C71 H71A 110.4
O3 C71 H71B 110.4
C72 C71 H71B 110.4
H71A C71 H71B 108.6
C73 C72 C71 104.0(2)
C73 C72 H72A 111.0
C71 C72 H72A 111.0
C73 C72 H72B 111.0
C71 C72 H72B 111.0
H72A C72 H72B 109.0
C74 C73 C72 110.3(3)
C74 C73 H73A 109.6
C72 C73 H73A 109.6
C74 C73 H73B 109.6
C72 C73 H73B 109.6
H73A C73 H73B 108.1
C73 C74 O3 106.3(3)
C73 C74 H74A 110.5
O3 C74 H74A 110.5
C73 C74 H74B 110.5
O3 C74 H74B 110.5
H74A C74 H74B 108.7
O4 C75 C76 106.7(2)
O4 C75 H75A 110.4
C76 C75 H75A 110.4
O4 C75 H75B 110.4
C76 C75 H75B 110.4
H75A C75 H75B 108.6
C75 C76 C77 103.1(2)
C75 C76 H76A 111.1
C77 C76 H76A 111.1
C75 C76 H76B 111.1
C77 C76 H76B 111.1
H76A C76 H76B 109.1
C78 C77 C76 102.2(2)
C78 C77 H77A 111.3
C76 C77 H77A 111.3
C78 C77 H77B 111.3
C76 C77 H77B 111.3
H77A C77 H77B 109.2
O4 C78 C77 104.5(2)
O4 C78 H78A 110.9
C77 C78 H78A 110.9
O4 C78 H78B 110.9
C77 C78 H78B 110.9
H78A C78 H78B 108.9

loop_
_geom_bond_atom_site_label_1
_geom_bond_atom_site_label_2
_geom_bond_distance
Mg1 N1 2.070(2)
Mg1 C25 2.185(3)
Mg1 N2 2.200(2)
Mg1 O1 2.2040(19)
Mg1 O2 2.225(2)
Mg1 C4 2.863(3)
Mg2 N3 2.080(2)
Mg2 O4 2.1538(19)
Mg2 O3 2.202(2)
Mg2 C64 2.212(3)
Mg2 N4 2.245(2)
O1 C35 1.453(3)
O1 C32 1.458(3)
O2 C36 1.443(3)
O2 C39 1.448(3)
O3 C71 1.443(3)
O3 C74 1.445(3)
O4 C78 1.444(3)
O4 C75 1.452(3)
N1 C1 1.353(3)
N1 C4 1.385(3)
N2 C5 1.303(3)
N2 C6 1.494(3)
N3 C40 1.351(3)
N3 C43 1.386(3)
N4 C44 1.301(3)
N4 C45 1.490(3)
C1 C2 1.392(4)
C1 H1 0.9500
C2 C3 1.399(3)
C2 H2 0.9500
C3 C4 1.399(3)
C3 H3 0.9500
C4 C5 1.426(3)
C5 H5 0.9500
C6 C13 1.541(3)
C6 C7 1.541(3)
C6 C19 1.549(3)
C7 C8 1.391(3)
C7 C12 1.402(3)
C8 C9 1.395(3)
C8 H8 0.9500
C9 C10 1.380(4)
C9 H9 0.9500
C10 C11 1.390(4)
C10 H10 0.9500
C11 C12 1.390(3)
C11 H11 0.9500
C12 H12 0.9500
C13 C18 1.385(3)
C13 C14 1.398(3)
C14 C15 1.386(3)
C14 H14 0.9500
C15 C16 1.382(4)
C15 H15 0.9500
C16 C17 1.384(4)
C16 H16 0.9500
C17 C18 1.394(3)
C17 H17 0.9500
C18 H18 0.9500
C19 C20 1.392(3)
C19 C24 1.396(3)
C20 C21 1.393(3)
C20 H20 0.9500
C21 C22 1.386(4)
C21 H21 0.9500
C22 C23 1.391(4)
C22 H22 0.9500
C23 C24 1.386(3)
C23 H23 0.9500
C24 H24 0.9500
C25 C26 1.464(4)
C25 H25A 0.9900
C25 H25B 0.9900
C26 C27 1.406(4)
C26 C31 1.418(4)
C27 C28 1.384(4)
C27 H27 0.9500
C28 C29 1.382(4)
C28 H28 0.9500
C29 C30 1.376(4)
C29 H29 0.9500
C30 C31 1.388(4)
C30 H30 0.9500
C31 H31 0.9500
C32 C33 1.511(4)
C32 H32A 0.9900
C32 H32B 0.9900
C33 C34 1.528(4)
C33 H33A 0.9900
C33 H33B 0.9900
C34 C35 1.506(3)
C34 H34A 0.9900
C34 H34B 0.9900
C35 H35A 0.9900
C35 H35B 0.9900
C36 C37 1.468(5)
C36 H36A 0.9900
C36 H36B 0.9900
C37 C38 1.481(5)
C37 H37A 0.9900
C37 H37B 0.9900
C38 C39 1.510(4)
C38 H38A 0.9900
C38 H38B 0.9900
C39 H39A 0.9900
C39 H39B 0.9900
C40 C41 1.401(4)
C40 H40 0.9500
C41 C42 1.392(4)
C41 H41 0.9500
C42 C43 1.398(3)
C42 H42 0.9500
C43 C44 1.424(3)
C44 H44 0.9500
C45 C58 1.534(3)
C45 C46 1.546(3)
C45 C52 1.554(3)
C46 C47 1.388(3)
C46 C51 1.390(3)
C47 C48 1.395(4)
C47 H47 0.9500
C48 C49 1.377(4)
C48 H48 0.9500
C49 C50 1.378(4)
C49 H49 0.9500
C50 C51 1.390(4)
C50 H50 0.9500
C51 H51 0.9500
C52 C53 1.395(3)
C52 C57 1.396(3)
C53 C54 1.384(3)
C53 H53 0.9500
C54 C55 1.389(4)
C54 H54 0.9500
C55 C56 1.380(4)
C55 H55 0.9500
C56 C57 1.397(4)
C56 H56 0.9500
C57 H57 0.9500
C58 C63 1.390(3)
C58 C59 1.399(3)
C59 C60 1.385(3)
C59 H59 0.9500
C60 C61 1.389(4)
C60 H60 0.9500
C61 C62 1.377(4)
C61 H61 0.9500
C62 C63 1.395(3)
C62 H62 0.9500
C63 H63 0.9500
C64 C65 1.461(4)
C64 H64A 0.9900
C64 H64B 0.9900
C65 C66 1.405(4)
C65 C70 1.410(4)
C66 C67 1.381(4)
C66 H66 0.9500
C67 C68 1.374(5)
C67 H67 0.9500
C68 C69 1.383(5)
C68 H68 0.9500
C69 C70 1.387(4)
C69 H69 0.9500
C70 H70 0.9500
C71 C72 1.515(4)
C71 H71A 0.9900
C71 H71B 0.9900
C72 C73 1.469(5)
C72 H72A 0.9900
C72 H72B 0.9900
C73 C74 1.409(5)
C73 H73A 0.9900
C73 H73B 0.9900
C74 H74A 0.9900
C74 H74B 0.9900
C75 C76 1.512(4)
C75 H75A 0.9900
C75 H75B 0.9900
C76 C77 1.519(4)
C76 H76A 0.9900
C76 H76B 0.9900
C77 C78 1.509(4)
C77 H77A 0.9900
C77 H77B 0.9900
C78 H78A 0.9900
C78 H78B 0.9900

loop_
_geom_torsion_atom_site_label_1
_geom_torsion_atom_site_label_2
_geom_torsion_atom_site_label_3
_geom_torsion_atom_site_label_4
_geom_torsion
N1 Mg1 O1 C35 179.25(17)
C25 Mg1 O1 C35 55.50(18)
N2 Mg1 O1 C35 -99.79(17)
O2 Mg1 O1 C35 -68.3(7)
C4 Mg1 O1 C35 -154.14(17)
N1 Mg1 O1 C32 43.38(16)
C25 Mg1 O1 C32 -80.37(17)
N2 Mg1 O1 C32 124.34(16)
O2 Mg1 O1 C32 155.9(6)
C4 Mg1 O1 C32 69.99(16)
N1 Mg1 O2 C36 -169.9(3)
C25 Mg1 O2 C36 -46.0(3)
N2 Mg1 O2 C36 109.2(3)
O1 Mg1 O2 C36 77.8(7)
C4 Mg1 O2 C36 163.1(3)
N1 Mg1 O2 C39 5.3(2)
C25 Mg1 O2 C39 129.2(2)
N2 Mg1 O2 C39 -75.62(19)
O1 Mg1 O2 C39 -107.0(7)
C4 Mg1 O2 C39 -21.64(19)
N3 Mg2 O3 C71 -4.4(2)
O4 Mg2 O3 C71 126.6(4)
C64 Mg2 O3 C71 -125.5(2)
N4 Mg2 O3 C71 75.43(19)
N3 Mg2 O3 C74 165.1(3)
O4 Mg2 O3 C74 -63.8(5)
C64 Mg2 O3 C74 44.1(3)
N4 Mg2 O3 C74 -115.0(3)
N3 Mg2 O4 C78 -178.48(19)
O3 Mg2 O4 C78 50.4(5)
C64 Mg2 O4 C78 -57.3(2)
N4 Mg2 O4 C78 101.67(19)
N3 Mg2 O4 C75 -26.76(17)
O3 Mg2 O4 C75 -157.9(4)
C64 Mg2 O4 C75 94.39(18)
N4 Mg2 O4 C75 -106.62(17)
C25 Mg1 N1 C1 5.0(3)
N2 Mg1 N1 C1 -172.6(3)
O1 Mg1 N1 C1 -87.9(3)
O2 Mg1 N1 C1 98.1(3)
C4 Mg1 N1 C1 -167.7(4)
C25 Mg1 N1 C4 172.68(16)
N2 Mg1 N1 C4 -4.89(15)
O1 Mg1 N1 C4 79.81(16)
O2 Mg1 N1 C4 -94.14(16)
N1 Mg1 N2 C5 5.45(15)
C25 Mg1 N2 C5 -169.7(2)
O1 Mg1 N2 C5 -85.18(15)
O2 Mg1 N2 C5 98.24(15)
C4 Mg1 N2 C5 2.71(13)
N1 Mg1 N2 C6 175.41(19)
C25 Mg1 N2 C6 0.2(3)
O1 Mg1 N2 C6 84.78(18)
O2 Mg1 N2 C6 -91.80(18)
C4 Mg1 N2 C6 172.7(2)
O4 Mg2 N3 C40 89.8(3)
O3 Mg2 N3 C40 -98.1(3)
C64 Mg2 N3 C40 -5.1(3)
N4 Mg2 N3 C40 175.1(3)
O4 Mg2 N3 C43 -83.16(16)
O3 Mg2 N3 C43 88.96(16)
C64 Mg2 N3 C43 -178.02(16)
N4 Mg2 N3 C43 2.19(15)
N3 Mg2 N4 C44 -3.01(15)
O4 Mg2 N4 C44 90.33(15)
O3 Mg2 N4 C44 -97.82(16)
C64 Mg2 N4 C44 177.5(3)
N3 Mg2 N4 C45 -177.5(2)
O4 Mg2 N4 C45 -84.16(19)
O3 Mg2 N4 C45 87.69(19)
C64 Mg2 N4 C45 3.0(4)
C4 N1 C1 C2 -0.4(3)
Mg1 N1 C1 C2 167.6(2)
N1 C1 C2 C3 0.6(3)
C1 C2 C3 C4 -0.5(3)
C1 N1 C4 C3 0.1(3)
Mg1 N1 C4 C3 -172.26(16)
C1 N1 C4 C5 176.3(2)
Mg1 N1 C4 C5 3.9(3)
C1 N1 C4 Mg1 172.4(2)
C2 C3 C4 N1 0.2(3)
C2 C3 C4 C5 -175.4(2)
C2 C3 C4 Mg1 -11.1(4)
C25 Mg1 C4 N1 -12.4(3)
N2 Mg1 C4 N1 174.03(18)
O1 Mg1 C4 N1 -99.01(16)
O2 Mg1 C4 N1 87.54(16)
N1 Mg1 C4 C3 15.8(3)
C25 Mg1 C4 C3 3.4(5)
N2 Mg1 C4 C3 -170.2(4)
O1 Mg1 C4 C3 -83.2(4)
O2 Mg1 C4 C3 103.3(4)
N1 Mg1 C4 C5 -176.5(2)
C25 Mg1 C4 C5 171.2(2)
N2 Mg1 C4 C5 -2.42(12)
O1 Mg1 C4 C5 84.54(13)
O2 Mg1 C4 C5 -88.92(14)
C6 N2 C5 C4 -176.4(2)
Mg1 N2 C5 C4 -5.2(3)
N1 C4 C5 N2 1.1(3)
C3 C4 C5 N2 176.5(2)
Mg1 C4 C5 N2 3.87(19)
C5 N2 C6 C13 -89.8(2)
Mg1 N2 C6 C13 101.2(2)
C5 N2 C6 C7 33.3(3)
Mg1 N2 C6 C7 -135.66(17)
C5 N2 C6 C19 154.8(2)
Mg1 N2 C6 C19 -14.2(3)
N2 C6 C7 C8 -126.4(2)
C13 C6 C7 C8 -2.9(3)
C19 C6 C7 C8 116.4(2)
N2 C6 C7 C12 53.1(3)
C13 C6 C7 C12 176.5(2)
C19 C6 C7 C12 -64.1(3)
C12 C7 C8 C9 1.0(3)
C6 C7 C8 C9 -179.5(2)
C7 C8 C9 C10 0.1(4)
C8 C9 C10 C11 -0.9(4)
C9 C10 C11 C12 0.5(4)
C10 C11 C12 C7 0.6(4)
C8 C7 C12 C11 -1.3(3)
C6 C7 C12 C11 179.2(2)
N2 C6 C13 C18 26.1(3)
C7 C6 C13 C18 -97.2(3)
C19 C6 C13 C18 140.4(2)
N2 C6 C13 C14 -156.4(2)
C7 C6 C13 C14 80.3(3)
C19 C6 C13 C14 -42.2(3)
C18 C13 C14 C15 0.4(4)
C6 C13 C14 C15 -177.2(2)
C13 C14 C15 C16 -0.8(4)
C14 C15 C16 C17 0.4(4)
C15 C16 C17 C18 0.3(4)
C14 C13 C18 C17 0.3(4)
C6 C13 C18 C17 177.8(2)
C16 C17 C18 C13 -0.6(4)
N2 C6 C19 C20 -126.5(2)
C13 C6 C19 C20 115.4(2)
C7 C6 C19 C20 -6.0(3)
N2 C6 C19 C24 56.1(2)
C13 C6 C19 C24 -62.0(2)
C7 C6 C19 C24 176.61(19)
C24 C19 C20 C21 -1.3(3)
C6 C19 C20 C21 -178.7(2)
C19 C20 C21 C22 0.2(4)
C20 C21 C22 C23 0.8(4)
C21 C22 C23 C24 -0.5(4)
C22 C23 C24 C19 -0.7(4)
C20 C19 C24 C23 1.6(3)
C6 C19 C24 C23 179.2(2)
N1 Mg1 C25 C26 4.6(2)
N2 Mg1 C25 C26 178.89(19)
O1 Mg1 C25 C26 96.02(19)
O2 Mg1 C25 C26 -89.41(19)
C4 Mg1 C25 C26 11.3(3)
Mg1 C25 C26 C27 -102.0(3)
Mg1 C25 C26 C31 74.0(3)
C31 C26 C27 C28 -3.6(4)
C25 C26 C27 C28 172.7(3)
C26 C27 C28 C29 1.8(4)
C27 C28 C29 C30 0.7(4)
C28 C29 C30 C31 -1.1(4)
C29 C30 C31 C26 -1.0(4)
C27 C26 C31 C30 3.2(4)
C25 C26 C31 C30 -173.1(3)
C35 O1 C32 C33 6.1(3)
Mg1 O1 C32 C33 146.69(17)
O1 C32 C33 C34 -25.9(3)
C32 C33 C34 C35 35.1(3)
C32 O1 C35 C34 16.6(3)
Mg1 O1 C35 C34 -122.00(19)
C33 C34 C35 O1 -32.1(3)
C39 O2 C36 C37 -6.6(4)
Mg1 O2 C36 C37 169.0(3)
O2 C36 C37 C38 24.5(5)
C36 C37 C38 C39 -31.8(4)
C36 O2 C39 C38 -13.5(3)
Mg1 O2 C39 C38 170.26(19)
C37 C38 C39 O2 28.1(4)
C43 N3 C40 C41 0.1(3)
Mg2 N3 C40 C41 -173.1(2)
N3 C40 C41 C42 -0.3(3)
C40 C41 C42 C43 0.5(3)
C40 N3 C43 C42 0.3(3)
Mg2 N3 C43 C42 175.86(16)
C40 N3 C43 C44 -176.8(2)
Mg2 N3 C43 C44 -1.2(3)
C41 C42 C43 N3 -0.5(3)
C41 C42 C43 C44 176.2(2)
C45 N4 C44 C43 178.8(2)
Mg2 N4 C44 C43 3.4(3)
N3 C43 C44 N4 -1.7(3)
C42 C43 C44 N4 -178.2(2)
C44 N4 C45 C58 -35.9(3)
Mg2 N4 C45 C58 138.17(17)
C44 N4 C45 C46 87.8(2)
Mg2 N4 C45 C46 -98.2(2)
C44 N4 C45 C52 -156.8(2)
Mg2 N4 C45 C52 17.2(3)
N4 C45 C46 C47 -29.7(3)
C58 C45 C46 C47 94.4(3)
C52 C45 C46 C47 -144.3(2)
N4 C45 C46 C51 153.4(2)
C58 C45 C46 C51 -82.4(3)
C52 C45 C46 C51 38.9(3)
C51 C46 C47 C48 -1.3(4)
C45 C46 C47 C48 -178.2(2)
C46 C47 C48 C49 0.7(4)
C47 C48 C49 C50 0.1(4)
C48 C49 C50 C51 -0.3(4)
C49 C50 C51 C46 -0.3(4)
C47 C46 C51 C50 1.1(4)
C45 C46 C51 C50 178.1(2)
N4 C45 C52 C53 -50.8(3)
C58 C45 C52 C53 -172.0(2)
C46 C45 C52 C53 67.0(3)
N4 C45 C52 C57 132.6(2)
C58 C45 C52 C57 11.4(3)
C46 C45 C52 C57 -109.6(2)
C57 C52 C53 C54 -2.1(3)
C45 C52 C53 C54 -178.9(2)
C52 C53 C54 C55 1.3(4)
C53 C54 C55 C56 0.0(4)
C54 C55 C56 C57 -0.5(4)
C53 C52 C57 C56 1.6(3)
C45 C52 C57 C56 178.2(2)
C55 C56 C57 C52 -0.3(4)
N4 C45 C58 C63 123.3(2)
C46 C45 C58 C63 -0.2(3)
C52 C45 C58 C63 -119.1(2)
N4 C45 C58 C59 -56.1(3)
C46 C45 C58 C59 -179.6(2)
C52 C45 C58 C59 61.6(3)
C63 C58 C59 C60 2.2(4)
C45 C58 C59 C60 -178.4(2)
C58 C59 C60 C61 -1.4(4)
C59 C60 C61 C62 -0.6(4)
C60 C61 C62 C63 1.8(4)
C59 C58 C63 C62 -1.1(4)
C45 C58 C63 C62 179.6(2)
C61 C62 C63 C58 -0.9(4)
N3 Mg2 C64 C65 21.9(2)
O4 Mg2 C64 C65 -72.79(19)
O3 Mg2 C64 C65 117.17(19)
N4 Mg2 C64 C65 -158.7(2)
Mg2 C64 C65 C66 99.6(3)
Mg2 C64 C65 C70 -77.1(3)
C70 C65 C66 C67 0.5(4)
C64 C65 C66 C67 -176.5(3)
C65 C66 C67 C68 -0.4(4)
C66 C67 C68 C69 0.0(5)
C67 C68 C69 C70 0.3(4)
C68 C69 C70 C65 -0.2(4)
C66 C65 C70 C69 -0.2(4)
C64 C65 C70 C69 176.8(3)
C74 O3 C71 C72 18.5(3)
Mg2 O3 C71 C72 -169.87(18)
O3 C71 C72 C73 -6.6(4)
C71 C72 C73 C74 -7.8(5)
C72 C73 C74 O3 19.3(5)
C71 O3 C74 C73 -23.5(4)
Mg2 O3 C74 C73 165.9(3)
C78 O4 C75 C76 -2.6(3)
Mg2 O4 C75 C76 -159.35(16)
O4 C75 C76 C77 -20.7(3)
C75 C76 C77 C78 35.1(3)
C75 O4 C78 C77 25.2(3)
Mg2 O4 C78 C77 178.94(15)
C76 C77 C78 O4 -37.3(3)
